data_7701720
loop_
_publ_author_name
'Petrus, Rafa\/l'
'Sobota, Piotr'

_publ_section_title
;
 A new, simple, and efficient strategy for the preparation of active
 antifungal biodegradable materials via ring-opening polymerization of
 l-lactide with zinc aryloxides.
;
_journal_issue 23
_journal_name_full 'Dalton transactions (Cambridge, England : 2003)'
_journal_page_first 8193
_journal_page_last 8208
_journal_paper_doi 10.1039/c9dt00627c
_journal_volume 48
_journal_year 2019
_chemical_formula_moiety 'C30 H34 N2 O2 Zn, 0.5(C6 H14)'
_chemical_formula_sum 'C33 H41 N2 O2 Zn'
_chemical_formula_weight 563.05
_space_group_crystal_system triclinic
_space_group_IT_number 2
_space_group_name_Hall '-P 1'
_space_group_name_H-M_alt 'P -1'
_atom_sites_solution_hydrogens geom
_audit_creation_method SHELXL-2014/7
_audit_update_record
;
2019-03-29 deposited with the CCDC.	2019-05-09 downloaded from the CCDC.
;
_cell_angle_alpha 79.46(3)
_cell_angle_beta 75.77(3)
_cell_angle_gamma 69.23(4)
_cell_formula_units_Z 2
_cell_length_a 9.552(3)
_cell_length_b 11.195(5)
_cell_length_c 15.144(6)
_cell_measurement_reflns_used 5018
_cell_measurement_temperature 100(2)
_cell_measurement_theta_max 28.6310
_cell_measurement_theta_min 3.1660
_cell_volume 1459.5(11)
_computing_cell_refinement 'CrysAlis PRO (Agilent, 2011)'
_computing_data_collection 'CrysAlis PRO (Agilent, 2011)'
_computing_data_reduction 'CrysAlis PRO (Agilent, 2011)'
_computing_molecular_graphics 'DIAMOND  (Brandenburg, 2007)'
_computing_publication_material 'SHELXL-2014/7 (Sheldrick, 2014)'
_computing_structure_refinement 'SHELXL-2014/7 (Sheldrick, 2014)'
_computing_structure_solution 'SHELXS-2014/7 (Sheldrick, 2014)'
_diffrn_ambient_temperature 100(2)
_diffrn_measured_fraction_theta_full 0.972
_diffrn_measured_fraction_theta_max 0.972
_diffrn_measurement_device_type 'KUMA KM4 CCD \k-geometry diffractometer'
_diffrn_measurement_method \w
_diffrn_radiation_type MoK\a
_diffrn_radiation_wavelength 0.71073
_diffrn_reflns_av_R_equivalents 0.0429
_diffrn_reflns_av_unetI/netI 0.0675
_diffrn_reflns_Laue_measured_fraction_full 0.972
_diffrn_reflns_Laue_measured_fraction_max 0.972
_diffrn_reflns_limit_h_max 11
_diffrn_reflns_limit_h_min -11
_diffrn_reflns_limit_k_max 13
_diffrn_reflns_limit_k_min -12
_diffrn_reflns_limit_l_max 18
_diffrn_reflns_limit_l_min -18
_diffrn_reflns_number 10823
_diffrn_reflns_point_group_measured_fraction_full 0.972
_diffrn_reflns_point_group_measured_fraction_max 0.972
_diffrn_reflns_theta_full 26.000
_diffrn_reflns_theta_max 26.000
_diffrn_reflns_theta_min 2.939
_diffrn_source 'fine-focus sealed tube'
_exptl_absorpt_coefficient_mu 0.873
_exptl_absorpt_correction_T_max 0.935
_exptl_absorpt_correction_T_min 0.765
_exptl_absorpt_correction_type analytical
_exptl_absorpt_process_details
;
CrysAlisPro, Agilent Technologies,
Version 1.171.36.28 (release 01-02-2013 CrysAlis171 .NET)
(compiled Feb  1 2013,16:14:44)
Analytical numeric absorption correction using a multifaceted crystal
model based on expressions derived by R.C. Clark & J.S. Reid.
(Clark, R. C. & Reid, J. S. (1995). Acta Cryst. A51, 887-897)
;
_exptl_crystal_colour colourless
_exptl_crystal_density_diffrn 1.281
_exptl_crystal_description needle
_exptl_crystal_F_000 598
_exptl_crystal_size_max 0.490
_exptl_crystal_size_mid 0.110
_exptl_crystal_size_min 0.100
_refine_diff_density_max 0.495
_refine_diff_density_min -0.577
_refine_diff_density_rms 0.085
_refine_ls_extinction_method none
_refine_ls_goodness_of_fit_ref 1.062
_refine_ls_hydrogen_treatment constr
_refine_ls_matrix_type full
_refine_ls_number_parameters 348
_refine_ls_number_reflns 5585
_refine_ls_number_restraints 0
_refine_ls_restrained_S_all 1.062
_refine_ls_R_factor_all 0.0630
_refine_ls_R_factor_gt 0.0479
_refine_ls_shift/su_max 0.000
_refine_ls_shift/su_mean 0.000
_refine_ls_structure_factor_coef Fsqd
_refine_ls_weighting_details 'w=1/[\s^2^(Fo^2^)+(0.0527P)^2^+0.1259P] where P=(Fo^2^+2Fc^2^)/3'
_refine_ls_weighting_scheme calc
_refine_ls_wR_factor_gt 0.1076
_refine_ls_wR_factor_ref 0.1166
_reflns_Friedel_coverage 0.000
_reflns_number_gt 4596
_reflns_number_total 5585
_reflns_threshold_expression 'I > 2\s(I)'
_cod_data_source_file c9dt00627c2.cif
_cod_data_source_block 2
_cod_database_code 7701720
_shelx_shelxl_version_number 2014/7
_shelx_space_group_comment
;
The symmetry employed for this shelxl refinement is uniquely defined
by the following loop, which should always be used as a source of
symmetry information in preference to the above space-group names.
They are only intended as comments.
;
_shelx_estimated_absorpt_t_min 0.674
_shelx_estimated_absorpt_t_max 0.918

loop_
_space_group_symop_operation_xyz
'x, y, z'
'-x, -y, -z'

loop_
_atom_site_label
_atom_site_type_symbol
_atom_site_fract_x
_atom_site_fract_y
_atom_site_fract_z
_atom_site_U_iso_or_equiv
_atom_site_adp_type
_atom_site_occupancy
_atom_site_site_symmetry_order
_atom_site_calc_flag
_atom_site_refinement_flags_posn
_atom_site_refinement_flags_adp
Zn1 Zn 0.30488(4) 0.29144(3) 0.43013(2) 0.01845(12) Uani 1 1 d . .
O1 O 0.1104(2) 0.2992(2) 0.41749(13) 0.0238(5) Uani 1 1 d . .
C1 C 0.0220(3) 0.2397(3) 0.4786(2) 0.0194(6) Uani 1 1 d . .
C2 C -0.1162(3) 0.2439(3) 0.4588(2) 0.0218(6) Uani 1 1 d . .
H2 H -0.1456 0.2887 0.4031 0.026 Uiso 1 1 calc R U
C3 C -0.2098(3) 0.1825(3) 0.5206(2) 0.0250(7) Uani 1 1 d . .
H3 H -0.3029 0.1860 0.5066 0.030 Uiso 1 1 calc R U
C4 C -0.1696(3) 0.1168(3) 0.6017(2) 0.0232(7) Uani 1 1 d . .
H4 H -0.2335 0.0735 0.6424 0.028 Uiso 1 1 calc R U
C5 C -0.0348(3) 0.1138(3) 0.6239(2) 0.0207(6) Uani 1 1 d . .
C6 C 0.0588(3) 0.1754(3) 0.5619(2) 0.0197(6) Uani 1 1 d . .
H6 H 0.1506 0.1734 0.5769 0.024 Uiso 1 1 calc R U
C7 C 0.0044(3) 0.0508(3) 0.7140(2) 0.0212(6) Uani 1 1 d . .
C8 C -0.0146(3) -0.0686(3) 0.7492(2) 0.0258(7) Uani 1 1 d . .
H8 H -0.0516 -0.1097 0.7147 0.031 Uiso 1 1 calc R U
C9 C 0.0198(4) -0.1272(3) 0.8335(2) 0.0303(8) Uani 1 1 d . .
H9 H 0.0063 -0.2081 0.8565 0.036 Uiso 1 1 calc R U
C10 C 0.0739(3) -0.0682(3) 0.8847(2) 0.0318(8) Uani 1 1 d . .
H10 H 0.0962 -0.1081 0.9429 0.038 Uiso 1 1 calc R U
C11 C 0.0953(3) 0.0488(3) 0.8504(2) 0.0297(7) Uani 1 1 d . .
H11 H 0.1338 0.0890 0.8847 0.036 Uiso 1 1 calc R U
C12 C 0.0602(3) 0.1078(3) 0.7653(2) 0.0242(7) Uani 1 1 d . .
H12 H 0.0747 0.1883 0.7423 0.029 Uiso 1 1 calc R U
O2 O 0.3895(2) 0.24601(19) 0.53748(13) 0.0209(5) Uani 1 1 d . .
C13 C 0.3271(3) 0.3002(3) 0.61501(19) 0.0175(6) Uani 1 1 d . .
C14 C 0.1967(3) 0.4089(3) 0.6250(2) 0.0223(7) Uani 1 1 d . .
H14 H 0.1478 0.4472 0.5744 0.027 Uiso 1 1 calc R U
C15 C 0.1378(3) 0.4617(3) 0.7075(2) 0.0236(7) Uani 1 1 d . .
H15 H 0.0495 0.5360 0.7124 0.028 Uiso 1 1 calc R U
C16 C 0.2052(3) 0.4084(3) 0.7832(2) 0.0245(7) Uani 1 1 d . .
H16 H 0.1630 0.4455 0.8395 0.029 Uiso 1 1 calc R U
C17 C 0.3361(3) 0.2994(3) 0.77594(19) 0.0193(6) Uani 1 1 d . .
C18 C 0.3946(3) 0.2480(3) 0.69260(19) 0.0187(6) Uani 1 1 d . .
H18 H 0.4838 0.1745 0.6876 0.022 Uiso 1 1 calc R U
C19 C 0.4115(3) 0.2414(3) 0.8552(2) 0.0205(6) Uani 1 1 d . .
C20 C 0.3277(4) 0.2359(3) 0.9442(2) 0.0273(7) Uani 1 1 d . .
H20 H 0.2194 0.2694 0.9545 0.033 Uiso 1 1 calc R U
C21 C 0.3988(4) 0.1827(3) 1.0181(2) 0.0311(8) Uani 1 1 d . .
H21 H 0.3393 0.1789 1.0782 0.037 Uiso 1 1 calc R U
C22 C 0.5558(4) 0.1353(3) 1.0048(2) 0.0313(8) Uani 1 1 d . .
H22 H 0.6044 0.1000 1.0558 0.038 Uiso 1 1 calc R U
C23 C 0.6427(4) 0.1391(3) 0.9171(2) 0.0284(7) Uani 1 1 d . .
H23 H 0.7509 0.1058 0.9078 0.034 Uiso 1 1 calc R U
C24 C 0.5717(3) 0.1913(3) 0.8432(2) 0.0234(7) Uani 1 1 d . .
H24 H 0.6321 0.1934 0.7832 0.028 Uiso 1 1 calc R U
N1 N 0.3654(3) 0.4465(2) 0.35166(16) 0.0194(5) Uani 1 1 d . .
C25 C 0.4695(4) 0.3933(3) 0.2679(2) 0.0290(7) Uani 1 1 d . .
H25A H 0.5354 0.4470 0.2402 0.035 Uiso 1 1 calc R U
H25B H 0.4086 0.3959 0.2228 0.035 Uiso 1 1 calc R U
C26 C 0.5688(4) 0.2560(3) 0.2887(2) 0.0294(7) Uani 1 1 d . .
H26A H 0.6323 0.2212 0.2310 0.035 Uiso 1 1 calc R U
H26B H 0.6380 0.2542 0.3284 0.035 Uiso 1 1 calc R U
N2 N 0.4725(3) 0.1751(2) 0.33538(16) 0.0195(5) Uani 1 1 d . .
C27 C 0.2348(4) 0.5553(3) 0.3277(2) 0.0323(8) Uani 1 1 d . .
H27A H 0.2718 0.6201 0.2856 0.048 Uiso 1 1 calc R U
H27B H 0.1706 0.5932 0.3835 0.048 Uiso 1 1 calc R U
H27C H 0.1748 0.5252 0.2982 0.048 Uiso 1 1 calc R U
C28 C 0.4471(4) 0.4905(3) 0.4036(2) 0.0304(8) Uani 1 1 d . .
H28A H 0.4859 0.5569 0.3651 0.046 Uiso 1 1 calc R U
H28B H 0.5327 0.4177 0.4214 0.046 Uiso 1 1 calc R U
H28C H 0.3768 0.5260 0.4586 0.046 Uiso 1 1 calc R U
C29 C 0.4021(4) 0.1440(3) 0.2695(2) 0.0318(8) Uani 1 1 d . .
H29A H 0.4825 0.0946 0.2233 0.048 Uiso 1 1 calc R U
H29B H 0.3408 0.2238 0.2393 0.048 Uiso 1 1 calc R U
H29C H 0.3365 0.0931 0.3022 0.048 Uiso 1 1 calc R U
C30 C 0.5666(4) 0.0541(3) 0.3782(2) 0.0301(7) Uani 1 1 d . .
H30A H 0.6468 0.0071 0.3308 0.045 Uiso 1 1 calc R U
H30B H 0.5023 0.0017 0.4098 0.045 Uiso 1 1 calc R U
H30C H 0.6135 0.0731 0.4224 0.045 Uiso 1 1 calc R U
C31 C 0.1359(4) 0.5942(5) 0.0359(3) 0.0599(13) Uani 1 1 d . .
H31A H 0.1298 0.5116 0.0685 0.090 Uiso 1 1 calc R U
H31B H 0.0583 0.6295 -0.0023 0.090 Uiso 1 1 calc R U
H31C H 0.1180 0.6541 0.0804 0.090 Uiso 1 1 calc R U
C32 C 0.2936(4) 0.5749(4) -0.0243(2) 0.0348(8) Uani 1 1 d . .
H32A H 0.3074 0.5204 -0.0725 0.042 Uiso 1 1 calc R U
H32B H 0.3005 0.6593 -0.0549 0.042 Uiso 1 1 calc R U
C33 C 0.4209(3) 0.5126(3) 0.0292(2) 0.0286(7) Uani 1 1 d . .
H33A H 0.4087 0.5689 0.0759 0.034 Uiso 1 1 calc R U
H33B H 0.4108 0.4301 0.0620 0.034 Uiso 1 1 calc R U

loop_
_atom_site_aniso_label
_atom_site_aniso_U_11
_atom_site_aniso_U_22
_atom_site_aniso_U_33
_atom_site_aniso_U_23
_atom_site_aniso_U_13
_atom_site_aniso_U_12
Zn1 0.01619(18) 0.0224(2) 0.01657(19) 0.00243(14) -0.00274(13) -0.00861(14)
O1 0.0187(10) 0.0327(12) 0.0201(11) 0.0066(9) -0.0034(8) -0.0133(9)
C1 0.0175(14) 0.0192(15) 0.0215(16) -0.0022(13) -0.0016(12) -0.0074(12)
C2 0.0226(15) 0.0249(16) 0.0193(15) -0.0008(13) -0.0055(12) -0.0091(13)
C3 0.0206(15) 0.0284(17) 0.0294(17) -0.0050(14) -0.0067(13) -0.0098(13)
C4 0.0203(15) 0.0230(16) 0.0268(17) 0.0011(13) -0.0013(13) -0.0117(13)
C5 0.0172(14) 0.0207(16) 0.0221(16) -0.0028(13) -0.0015(12) -0.0049(12)
C6 0.0163(14) 0.0209(15) 0.0219(16) 0.0008(13) -0.0035(12) -0.0079(12)
C7 0.0123(13) 0.0259(16) 0.0196(15) 0.0004(13) 0.0018(11) -0.0041(12)
C8 0.0209(15) 0.0262(17) 0.0261(17) 0.0032(14) -0.0018(13) -0.0077(13)
C9 0.0256(17) 0.0307(18) 0.0265(18) 0.0057(15) -0.0007(14) -0.0065(14)
C10 0.0230(16) 0.038(2) 0.0219(17) 0.0048(15) 0.0002(13) -0.0012(15)
C11 0.0235(16) 0.037(2) 0.0259(17) -0.0017(15) -0.0061(14) -0.0067(14)
C12 0.0169(15) 0.0287(17) 0.0239(16) -0.0005(14) 0.0000(12) -0.0074(13)
O2 0.0188(10) 0.0257(11) 0.0166(11) -0.0009(9) -0.0036(8) -0.0060(9)
C13 0.0161(14) 0.0211(15) 0.0163(15) 0.0004(12) -0.0004(11) -0.0103(12)
C14 0.0222(15) 0.0267(17) 0.0202(16) 0.0047(13) -0.0073(12) -0.0121(13)
C15 0.0176(15) 0.0240(16) 0.0284(17) -0.0006(14) -0.0060(13) -0.0058(13)
C16 0.0201(15) 0.0285(17) 0.0232(16) -0.0051(14) -0.0016(13) -0.0065(13)
C17 0.0175(14) 0.0244(16) 0.0182(15) 0.0000(13) -0.0042(12) -0.0100(12)
C18 0.0142(14) 0.0216(15) 0.0205(16) 0.0023(12) -0.0028(12) -0.0086(12)
C19 0.0230(15) 0.0201(15) 0.0193(15) -0.0031(12) -0.0043(12) -0.0076(12)
C20 0.0238(16) 0.0351(19) 0.0224(17) -0.0031(14) -0.0047(13) -0.0088(14)
C21 0.0334(18) 0.042(2) 0.0166(16) -0.0009(15) -0.0047(14) -0.0119(16)
C22 0.0351(18) 0.037(2) 0.0242(17) 0.0035(15) -0.0171(14) -0.0102(15)
C23 0.0241(16) 0.0344(19) 0.0281(18) -0.0018(15) -0.0102(14) -0.0086(14)
C24 0.0230(16) 0.0286(17) 0.0191(16) -0.0020(13) -0.0051(13) -0.0086(13)
N1 0.0212(13) 0.0184(13) 0.0183(13) 0.0005(10) -0.0047(10) -0.0069(10)
C25 0.0373(19) 0.0311(18) 0.0190(16) 0.0018(14) 0.0037(14) -0.0199(16)
C26 0.0266(17) 0.0315(18) 0.0287(18) -0.0053(15) 0.0062(14) -0.0147(15)
N2 0.0208(13) 0.0206(13) 0.0181(13) 0.0003(11) -0.0055(10) -0.0078(10)
C27 0.0307(18) 0.0215(17) 0.043(2) 0.0079(15) -0.0158(16) -0.0066(14)
C28 0.0375(19) 0.0293(18) 0.0325(19) -0.0009(15) -0.0098(15) -0.0198(15)
C29 0.0385(19) 0.0339(19) 0.0273(18) -0.0050(15) -0.0119(15) -0.0126(16)
C30 0.0337(18) 0.0220(17) 0.0295(18) -0.0016(14) -0.0107(15) -0.0004(14)
C31 0.029(2) 0.078(3) 0.055(3) 0.012(2) -0.0039(18) -0.008(2)
C32 0.0273(17) 0.044(2) 0.0305(19) 0.0051(16) -0.0074(15) -0.0114(16)
C33 0.0314(18) 0.0335(19) 0.0194(16) 0.0009(14) -0.0060(14) -0.0099(15)

loop_
_atom_type_symbol
_atom_type_description
_atom_type_scat_dispersion_real
_atom_type_scat_dispersion_imag
_atom_type_scat_source
C C 0.0033 0.0016 'International Tables Vol C Tables 4.2.6.8 and 6.1.1.4'
H H 0.0000 0.0000 'International Tables Vol C Tables 4.2.6.8 and 6.1.1.4'
N N 0.0061 0.0033 'International Tables Vol C Tables 4.2.6.8 and 6.1.1.4'
O O 0.0106 0.0060 'International Tables Vol C Tables 4.2.6.8 and 6.1.1.4'
Zn Zn 0.2839 1.4301 'International Tables Vol C Tables 4.2.6.8 and 6.1.1.4'

loop_
_geom_angle_atom_site_label_1
_geom_angle_atom_site_label_2
_geom_angle_atom_site_label_3
_geom_angle
_geom_angle_site_symmetry_1
O1 Zn1 O2 128.62(9) .
O1 Zn1 N1 110.57(9) .
O2 Zn1 N1 109.60(9) .
O1 Zn1 N2 109.25(10) .
O2 Zn1 N2 103.63(9) .
N1 Zn1 N2 86.83(10) .
C1 O1 Zn1 123.64(18) .
O1 C1 C6 123.3(2) .
O1 C1 C2 118.8(3) .
C6 C1 C2 117.9(3) .
C3 C2 C1 120.1(3) .
C3 C2 H2 119.9 .
C1 C2 H2 119.9 .
C4 C3 C2 121.1(3) .
C4 C3 H3 119.5 .
C2 C3 H3 119.5 .
C3 C4 C5 119.9(3) .
C3 C4 H4 120.0 .
C5 C4 H4 120.0 .
C6 C5 C4 118.9(3) .
C6 C5 C7 120.7(3) .
C4 C5 C7 120.3(3) .
C1 C6 C5 122.1(3) .
C1 C6 H6 119.0 .
C5 C6 H6 119.0 .
C12 C7 C8 118.3(3) .
C12 C7 C5 121.2(3) .
C8 C7 C5 120.5(3) .
C9 C8 C7 120.8(3) .
C9 C8 H8 119.6 .
C7 C8 H8 119.6 .
C8 C9 C10 120.3(3) .
C8 C9 H9 119.9 .
C10 C9 H9 119.9 .
C11 C10 C9 119.7(3) .
C11 C10 H10 120.2 .
C9 C10 H10 120.2 .
C10 C11 C12 119.9(3) .
C10 C11 H11 120.1 .
C12 C11 H11 120.1 .
C7 C12 C11 121.0(3) .
C7 C12 H12 119.5 .
C11 C12 H12 119.5 .
C13 O2 Zn1 125.56(18) .
O2 C13 C14 123.7(3) .
O2 C13 C18 119.5(3) .
C14 C13 C18 116.8(3) .
C15 C14 C13 121.0(3) .
C15 C14 H14 119.5 .
C13 C14 H14 119.5 .
C14 C15 C16 121.3(3) .
C14 C15 H15 119.3 .
C16 C15 H15 119.3 .
C15 C16 C17 119.4(3) .
C15 C16 H16 120.3 .
C17 C16 H16 120.3 .
C18 C17 C16 118.7(3) .
C18 C17 C19 120.7(3) .
C16 C17 C19 120.6(3) .
C17 C18 C13 122.8(3) .
C17 C18 H18 118.6 .
C13 C18 H18 118.6 .
C20 C19 C24 117.4(3) .
C20 C19 C17 121.6(3) .
C24 C19 C17 121.0(3) .
C21 C20 C19 121.4(3) .
C21 C20 H20 119.3 .
C19 C20 H20 119.3 .
C22 C21 C20 120.2(3) .
C22 C21 H21 119.9 .
C20 C21 H21 119.9 .
C21 C22 C23 120.0(3) .
C21 C22 H22 120.0 .
C23 C22 H22 120.0 .
C24 C23 C22 119.9(3) .
C24 C23 H23 120.1 .
C22 C23 H23 120.1 .
C23 C24 C19 121.2(3) .
C23 C24 H24 119.4 .
C19 C24 H24 119.4 .
C27 N1 C28 109.0(2) .
C27 N1 C25 110.4(2) .
C28 N1 C25 110.3(2) .
C27 N1 Zn1 113.79(19) .
C28 N1 Zn1 108.46(18) .
C25 N1 Zn1 104.84(17) .
N1 C25 C26 111.5(2) .
N1 C25 H25A 109.3 .
C26 C25 H25A 109.3 .
N1 C25 H25B 109.3 .
C26 C25 H25B 109.3 .
H25A C25 H25B 108.0 .
N2 C26 C25 110.3(2) .
N2 C26 H26A 109.6 .
C25 C26 H26A 109.6 .
N2 C26 H26B 109.6 .
C25 C26 H26B 109.6 .
H26A C26 H26B 108.1 .
C30 N2 C29 108.5(2) .
C30 N2 C26 109.7(2) .
C29 N2 C26 111.0(2) .
C30 N2 Zn1 113.47(19) .
C29 N2 Zn1 110.68(19) .
C26 N2 Zn1 103.45(18) .
N1 C27 H27A 109.5 .
N1 C27 H27B 109.5 .
H27A C27 H27B 109.5 .
N1 C27 H27C 109.5 .
H27A C27 H27C 109.5 .
H27B C27 H27C 109.5 .
N1 C28 H28A 109.5 .
N1 C28 H28B 109.5 .
H28A C28 H28B 109.5 .
N1 C28 H28C 109.5 .
H28A C28 H28C 109.5 .
H28B C28 H28C 109.5 .
N2 C29 H29A 109.5 .
N2 C29 H29B 109.5 .
H29A C29 H29B 109.5 .
N2 C29 H29C 109.5 .
H29A C29 H29C 109.5 .
H29B C29 H29C 109.5 .
N2 C30 H30A 109.5 .
N2 C30 H30B 109.5 .
H30A C30 H30B 109.5 .
N2 C30 H30C 109.5 .
H30A C30 H30C 109.5 .
H30B C30 H30C 109.5 .
C32 C31 H31A 109.5 .
C32 C31 H31B 109.5 .
H31A C31 H31B 109.5 .
C32 C31 H31C 109.5 .
H31A C31 H31C 109.5 .
H31B C31 H31C 109.5 .
C33 C32 C31 112.7(3) .
C33 C32 H32A 109.1 .
C31 C32 H32A 109.1 .
C33 C32 H32B 109.1 .
C31 C32 H32B 109.1 .
H32A C32 H32B 107.8 .
C33 C33 C32 113.9(3) 2_665
C33 C33 H33A 108.8 2_665
C32 C33 H33A 108.8 .
C33 C33 H33B 108.8 2_665
C32 C33 H33B 108.8 .
H33A C33 H33B 107.7 .

loop_
_geom_bond_atom_site_label_1
_geom_bond_atom_site_label_2
_geom_bond_distance
_geom_bond_site_symmetry_2
Zn1 O1 1.884(2) .
Zn1 O2 1.899(2) .
Zn1 N1 2.093(2) .
Zn1 N2 2.096(3) .
O1 C1 1.342(3) .
C1 C6 1.393(4) .
C1 C2 1.407(4) .
C2 C3 1.392(4) .
C2 H2 0.9500 .
C3 C4 1.378(4) .
C3 H3 0.9500 .
C4 C5 1.397(4) .
C4 H4 0.9500 .
C5 C6 1.394(4) .
C5 C7 1.486(4) .
C6 H6 0.9500 .
C7 C12 1.387(4) .
C7 C8 1.402(4) .
C8 C9 1.384(4) .
C8 H8 0.9500 .
C9 C10 1.389(5) .
C9 H9 0.9500 .
C10 C11 1.385(5) .
C10 H10 0.9500 .
C11 C12 1.398(4) .
C11 H11 0.9500 .
C12 H12 0.9500 .
O2 C13 1.327(3) .
C13 C14 1.398(4) .
C13 C18 1.412(4) .
C14 C15 1.385(4) .
C14 H14 0.9500 .
C15 C16 1.387(4) .
C15 H15 0.9500 .
C16 C17 1.402(4) .
C16 H16 0.9500 .
C17 C18 1.389(4) .
C17 C19 1.479(4) .
C18 H18 0.9500 .
C19 C20 1.392(4) .
C19 C24 1.407(4) .
C20 C21 1.382(4) .
C20 H20 0.9500 .
C21 C22 1.377(4) .
C21 H21 0.9500 .
C22 C23 1.385(5) .
C22 H22 0.9500 .
C23 C24 1.380(4) .
C23 H23 0.9500 .
C24 H24 0.9500 .
N1 C27 1.467(4) .
N1 C28 1.478(4) .
N1 C25 1.480(4) .
C25 C26 1.515(4) .
C25 H25A 0.9900 .
C25 H25B 0.9900 .
C26 N2 1.485(4) .
C26 H26A 0.9900 .
C26 H26B 0.9900 .
N2 C30 1.471(4) .
N2 C29 1.480(4) .
C27 H27A 0.9800 .
C27 H27B 0.9800 .
C27 H27C 0.9800 .
C28 H28A 0.9800 .
C28 H28B 0.9800 .
C28 H28C 0.9800 .
C29 H29A 0.9800 .
C29 H29B 0.9800 .
C29 H29C 0.9800 .
C30 H30A 0.9800 .
C30 H30B 0.9800 .
C30 H30C 0.9800 .
C31 C32 1.520(5) .
C31 H31A 0.9800 .
C31 H31B 0.9800 .
C31 H31C 0.9800 .
C32 C33 1.517(4) .
C32 H32A 0.9900 .
C32 H32B 0.9900 .
C33 C33 1.510(6) 2_665
C33 H33A 0.9900 .
C33 H33B 0.9900 .

loop_
_geom_hbond_atom_site_label_D
_geom_hbond_atom_site_label_H
_geom_hbond_atom_site_label_A
_geom_hbond_distance_DH
_geom_hbond_distance_HA
_geom_hbond_distance_DA
_geom_hbond_angle_DHA
C6 H6 O2 0.95 2.59 3.439(4) 149.4

loop_
_geom_torsion_atom_site_label_1
_geom_torsion_atom_site_label_2
_geom_torsion_atom_site_label_3
_geom_torsion_atom_site_label_4
_geom_torsion
_geom_torsion_site_symmetry_4
O2 Zn1 O1 C1 -19.2(3) .
N1 Zn1 O1 C1 -158.5(2) .
N2 Zn1 O1 C1 107.6(2) .
Zn1 O1 C1 C6 6.0(4) .
Zn1 O1 C1 C2 -175.2(2) .
O1 C1 C2 C3 179.7(3) .
C6 C1 C2 C3 -1.5(4) .
C1 C2 C3 C4 0.0(5) .
C2 C3 C4 C5 1.6(5) .
C3 C4 C5 C6 -1.6(4) .
C3 C4 C5 C7 175.9(3) .
O1 C1 C6 C5 -179.7(3) .
C2 C1 C6 C5 1.5(4) .
C4 C5 C6 C1 0.1(5) .
C7 C5 C6 C1 -177.4(3) .
C6 C5 C7 C12 41.3(4) .
C4 C5 C7 C12 -136.1(3) .
C6 C5 C7 C8 -138.7(3) .
C4 C5 C7 C8 43.8(4) .
C12 C7 C8 C9 0.7(4) .
C5 C7 C8 C9 -179.2(3) .
C7 C8 C9 C10 0.0(5) .
C8 C9 C10 C11 -0.9(5) .
C9 C10 C11 C12 1.0(5) .
C8 C7 C12 C11 -0.6(4) .
C5 C7 C12 C11 179.3(3) .
C10 C11 C12 C7 -0.2(4) .
O1 Zn1 O2 C13 -54.9(2) .
N1 Zn1 O2 C13 84.7(2) .
N2 Zn1 O2 C13 176.2(2) .
Zn1 O2 C13 C14 -7.3(4) .
Zn1 O2 C13 C18 173.44(18) .
O2 C13 C14 C15 -179.4(2) .
C18 C13 C14 C15 -0.1(4) .
C13 C14 C15 C16 -0.4(4) .
C14 C15 C16 C17 0.4(4) .
C15 C16 C17 C18 0.0(4) .
C15 C16 C17 C19 179.3(3) .
C16 C17 C18 C13 -0.5(4) .
C19 C17 C18 C13 -179.7(3) .
O2 C13 C18 C17 179.9(2) .
C14 C13 C18 C17 0.5(4) .
C18 C17 C19 C20 -143.6(3) .
C16 C17 C19 C20 37.1(4) .
C18 C17 C19 C24 37.3(4) .
C16 C17 C19 C24 -141.9(3) .
C24 C19 C20 C21 -0.3(5) .
C17 C19 C20 C21 -179.4(3) .
C19 C20 C21 C22 0.9(5) .
C20 C21 C22 C23 -1.0(5) .
C21 C22 C23 C24 0.5(5) .
C22 C23 C24 C19 0.1(5) .
C20 C19 C24 C23 -0.2(5) .
C17 C19 C24 C23 178.9(3) .
C27 N1 C25 C26 -158.5(3) .
C28 N1 C25 C26 81.0(3) .
Zn1 N1 C25 C26 -35.6(3) .
N1 C25 C26 N2 55.6(3) .
C25 C26 N2 C30 -164.0(3) .
C25 C26 N2 C29 76.1(3) .
C25 C26 N2 Zn1 -42.6(3) .
C31 C32 C33 C33 177.8(4) 2_665
